data_7220710
loop_
_publ_author_name
'He, Jianqiao'
'Wang, Zhe'
'Zhang, Xian'
'Cheng, Ye'
'Gong, Yu'
'Lai, Xiaofang'
'Chong, Zheng'
'Lin, Jianhua'
'Huang, Fu Qiang'

_publ_section_title
;
 Synthesis, Structure, Magnetic and Photoelectric Properties of
 Ln3M0.5M&#x2019;Se7 (Ln= La, Ce, Sm; M= Fe, Mn; M&#x2019;= Si, Ge) and
 La3MnGaSe7
;
_journal_name_full 'RSC Adv.'
_journal_paper_doi 10.1039/C5RA05629B
_journal_year 2015
_chemical_formula_sum 'Ga La3 Mn Se7'
_chemical_formula_weight 1094.11
_chemical_name_systematic
; 
 ? 
;
_space_group_IT_number 173
_symmetry_cell_setting hexagonal
_symmetry_space_group_name_Hall 'P 6c'
_symmetry_space_group_name_H-M 'P 63'
_atom_sites_solution_primary direct
_atom_sites_solution_secondary difmap
_audit_creation_method SHELXL-97
_audit_update_record
;
2015-03-30 deposited with the CCDC.
2015-06-08 downloaded from the CCDC.
;
_cell_angle_alpha 90.00
_cell_angle_beta 90.00
_cell_angle_gamma 120.00
_cell_formula_units_Z 2
_cell_length_a 10.5894(3)
_cell_length_b 10.5894(3)
_cell_length_c 6.3458(3)
_cell_measurement_reflns_used 25
_cell_measurement_temperature 293(2)
_cell_measurement_theta_max 15
_cell_measurement_theta_min 7.5
_cell_volume 616.25(4)
_computing_cell_refinement 'Bruker SMART'
_computing_data_collection 'Bruker SMART'
_computing_data_reduction 'Bruker SAINT'
_computing_molecular_graphics 'Bruker SHELXTL'
_computing_publication_material 'Bruker SHELXTL'
_computing_structure_refinement 'SHELXL-97 (Sheldrick, 1997)'
_computing_structure_solution 'SHELXS-97 (Sheldrick, 1990)'
_diffrn_ambient_temperature 293(2)
_diffrn_measured_fraction_theta_full 0.998
_diffrn_measured_fraction_theta_max 0.998
_diffrn_measurement_device_type 'CCD area detector'
_diffrn_measurement_method 'phi and omega scans'
_diffrn_radiation_monochromator graphite
_diffrn_radiation_source 'fine-focus sealed tube'
_diffrn_radiation_type MoK\a
_diffrn_radiation_wavelength 0.71073
_diffrn_reflns_av_R_equivalents 0.0272
_diffrn_reflns_av_sigmaI/netI 0.0288
_diffrn_reflns_limit_h_max 9
_diffrn_reflns_limit_h_min -12
_diffrn_reflns_limit_k_max 12
_diffrn_reflns_limit_k_min -12
_diffrn_reflns_limit_l_max 4
_diffrn_reflns_limit_l_min -7
_diffrn_reflns_number 1560
_diffrn_reflns_theta_full 24.98
_diffrn_reflns_theta_max 24.98
_diffrn_reflns_theta_min 3.85
_diffrn_standards_decay_% none
_diffrn_standards_interval_count 150
_diffrn_standards_number 2
_exptl_absorpt_coefficient_mu 33.944
_exptl_absorpt_correction_T_max 0.530
_exptl_absorpt_correction_T_min 0.404
_exptl_absorpt_correction_type multi-scan
_exptl_absorpt_process_details 'SADABS (Sheldrick, 1996)'
_exptl_crystal_colour black
_exptl_crystal_density_diffrn 5.896
_exptl_crystal_density_method 'not measured'
_exptl_crystal_description block
_exptl_crystal_F_000 930
_exptl_crystal_size_max 0.0285
_exptl_crystal_size_mid 0.0232
_exptl_crystal_size_min 0.0187
_refine_diff_density_max 1.340
_refine_diff_density_min -1.013
_refine_diff_density_rms 0.223
_refine_ls_abs_structure_details 'Flack H D (1983), Acta Cryst. A39, 876-881'
_refine_ls_abs_structure_Flack 0.62(5)
_refine_ls_extinction_coef 0.0039(4)
_refine_ls_extinction_expression Fc^*^=kFc[1+0.001xFc^2^\l^3^/sin(2\q)]^-1/4^
_refine_ls_extinction_method SHELXL
_refine_ls_goodness_of_fit_ref 1.124
_refine_ls_matrix_type full
_refine_ls_number_parameters 38
_refine_ls_number_reflns 536
_refine_ls_number_restraints 1
_refine_ls_restrained_S_all 1.123
_refine_ls_R_factor_all 0.0255
_refine_ls_R_factor_gt 0.0240
_refine_ls_shift/su_max 0.000
_refine_ls_shift/su_mean 0.000
_refine_ls_structure_factor_coef Fsqd
_refine_ls_weighting_details 'calc w=1/[\s^2^(Fo^2^)+(0.0329P)^2^+2.5772P] where P=(Fo^2^+2Fc^2^)/3'
_refine_ls_weighting_scheme calc
_refine_ls_wR_factor_gt 0.0590
_refine_ls_wR_factor_ref 0.0594
_reflns_number_gt 523
_reflns_number_total 728
_reflns_threshold_expression >2sigma(I)
_cod_data_source_file c5ra05629b2.cif
_cod_data_source_block 121029c
_cod_database_code 7220710

loop_
_symmetry_equiv_pos_as_xyz
'x, y, z'
'-y, x-y, z'
'-x+y, -x, z'
'-x, -y, z+1/2'
'y, -x+y, z+1/2'
'x-y, x, z+1/2'

loop_
_atom_site_label
_atom_site_type_symbol
_atom_site_fract_x
_atom_site_fract_y
_atom_site_fract_z
_atom_site_U_iso_or_equiv
_atom_site_adp_type
_atom_site_occupancy
_atom_site_symmetry_multiplicity
_atom_site_calc_flag
_atom_site_refinement_flags
La La 0.85319(8) 0.62457(8) 0.42713(17) 0.0067(2) Uani 1 1 d .
Mn Mn 1.0000 1.0000 0.7078(7) 0.0084(7) Uani 1 3 d S
Se2 Se 0.90752(15) 0.42619(14) 0.6993(2) 0.0067(3) Uani 1 1 d .
Se3 Se 0.6667 0.3333 0.2170(4) 0.0062(5) Uani 1 3 d S
Se1 Se 0.75768(14) 0.85379(13) 0.4694(2) 0.0064(3) Uani 1 1 d .
Ga Ga 0.6667 0.3333 -0.1568(4) 0.0072(6) Uani 1 3 d S

loop_
_atom_site_aniso_label
_atom_site_aniso_U_11
_atom_site_aniso_U_22
_atom_site_aniso_U_33
_atom_site_aniso_U_23
_atom_site_aniso_U_13
_atom_site_aniso_U_12
La 0.0070(4) 0.0041(4) 0.0080(4) 0.0016(4) 0.0019(4) 0.0022(3)
Mn 0.0074(9) 0.0074(9) 0.010(2) 0.000 0.000 0.0037(5)
Se2 0.0076(6) 0.0073(7) 0.0059(7) 0.0000(7) -0.0003(6) 0.0041(5)
Se3 0.0078(7) 0.0078(7) 0.0030(12) 0.000 0.000 0.0039(3)
Se1 0.0065(6) 0.0057(6) 0.0075(8) 0.0012(6) 0.0003(6) 0.0035(5)
Ga 0.0080(8) 0.0080(8) 0.0054(14) 0.000 0.000 0.0040(4)

loop_
_atom_type_symbol
_atom_type_description
_atom_type_scat_dispersion_real
_atom_type_scat_dispersion_imag
_atom_type_scat_source
Mn Mn 0.3368 0.7283 'International Tables Vol C Tables 4.2.6.8 and 6.1.1.4'
Ga Ga 0.2307 1.6083 'International Tables Vol C Tables 4.2.6.8 and 6.1.1.4'
Se Se -0.0929 2.2259 'International Tables Vol C Tables 4.2.6.8 and 6.1.1.4'
La La -0.2871 2.4523 'International Tables Vol C Tables 4.2.6.8 and 6.1.1.4'

loop_
_geom_angle_atom_site_label_1
_geom_angle_atom_site_label_2
_geom_angle_atom_site_label_3
_geom_angle
_geom_angle_site_symmetry_1
_geom_angle_site_symmetry_3
Se2 La Se3 78.15(5) . .
Se2 La Se1 99.85(4) . 2_765
Se3 La Se1 149.36(5) . 2_765
Se2 La Se1 139.44(5) . .
Se3 La Se1 122.70(4) . .
Se1 La Se1 78.64(5) 2_765 .
Se2 La Se2 78.78(6) . 2_655
Se3 La Se2 76.61(5) . 2_655
Se1 La Se2 133.48(5) 2_765 2_655
Se1 La Se2 74.13(4) . 2_655
Se2 La Se1 142.78(5) . 6_654
Se3 La Se1 85.87(6) . 6_654
Se1 La Se1 77.52(4) 2_765 6_654
Se1 La Se1 77.12(4) . 6_654
Se2 La Se1 129.88(4) 2_655 6_654
Se2 La Se2 72.24(3) . 4_764
Se3 La Se2 78.26(4) . 4_764
Se1 La Se2 72.17(4) 2_765 4_764
Se1 La Se2 140.91(5) . 4_764
Se2 La Se2 144.82(4) 2_655 4_764
Se1 La Se2 71.69(4) 6_654 4_764
Se2 La Mn 146.99(5) . 4_774
Se3 La Mn 129.35(8) . 4_774
Se1 La Mn 47.15(4) 2_765 4_774
Se1 La Mn 47.05(4) . 4_774
Se2 La Mn 121.13(4) 2_655 4_774
Se1 La Mn 45.16(7) 6_654 4_774
Se2 La Mn 93.87(5) 4_764 4_774
Se1 Mn Se1 91.70(12) . 3_675
Se1 Mn Se1 91.70(12) . 2_765
Se1 Mn Se1 91.70(12) 3_675 2_765
Se1 Mn Se1 177.49(16) . 4_775
Se1 Mn Se1 90.05(2) 3_675 4_775
Se1 Mn Se1 90.05(2) 2_765 4_775
Se1 Mn Se1 90.05(2) . 5_565
Se1 Mn Se1 90.05(2) 3_675 5_565
Se1 Mn Se1 177.49(16) 2_765 5_565
Se1 Mn Se1 88.14(12) 4_775 5_565
Se1 Mn Se1 90.05(2) . 6_655
Se1 Mn Se1 177.49(16) 3_675 6_655
Se1 Mn Se1 90.05(2) 2_765 6_655
Se1 Mn Se1 88.14(12) 4_775 6_655
Se1 Mn Se1 88.14(12) 5_565 6_655
Se1 Mn Mn 55.94(9) . 4_774
Se1 Mn Mn 55.94(9) 3_675 4_774
Se1 Mn Mn 55.94(9) 2_765 4_774
Se1 Mn Mn 126.57(8) 4_775 4_774
Se1 Mn Mn 126.57(8) 5_565 4_774
Se1 Mn Mn 126.57(8) 6_655 4_774
Se1 Mn Mn 124.06(9) . 4_775
Se1 Mn Mn 124.06(8) 3_675 4_775
Se1 Mn Mn 124.06(8) 2_765 4_775
Se1 Mn Mn 53.43(8) 4_775 4_775
Se1 Mn Mn 53.43(8) 5_565 4_775
Se1 Mn Mn 53.43(8) 6_655 4_775
Mn Mn Mn 180.000(2) 4_774 4_775
Se1 Mn La 126.07(4) . 4_775
Se1 Mn La 55.92(4) 3_675 4_775
Se1 Mn La 126.67(4) 2_765 4_775
Se1 Mn La 53.81(5) 4_775 4_775
Se1 Mn La 53.23(4) 5_565 4_775
Se1 Mn La 121.57(15) 6_655 4_775
Mn Mn La 111.86(7) 4_774 4_775
Mn Mn La 68.14(7) 4_775 4_775
Se1 Mn La 55.92(4) . 5_565
Se1 Mn La 126.67(4) 3_675 5_565
Se1 Mn La 126.07(4) 2_765 5_565
Se1 Mn La 121.57(15) 4_775 5_565
Se1 Mn La 53.81(5) 5_565 5_565
Se1 Mn La 53.23(4) 6_655 5_565
Mn Mn La 111.86(7) 4_774 5_565
Mn Mn La 68.14(7) 4_775 5_565
La Mn La 106.98(7) 4_775 5_565
Se1 Mn La 126.67(4) . 6_655
Se1 Mn La 126.07(4) 3_675 6_655
Se1 Mn La 55.92(4) 2_765 6_655
Se1 Mn La 53.23(4) 4_775 6_655
Se1 Mn La 121.57(15) 5_565 6_655
Se1 Mn La 53.81(5) 6_655 6_655
Mn Mn La 111.86(7) 4_774 6_655
Mn Mn La 68.14(7) 4_775 6_655
La Mn La 106.98(7) 4_775 6_655
La Mn La 106.98(7) 5_565 6_655
Ga Se2 La 88.24(6) 1_556 .
Ga Se2 La 85.93(6) 1_556 3_665
La Se2 La 100.85(6) . 3_665
Ga Se2 La 121.89(8) 1_556 4_765
La Se2 La 146.00(5) . 4_765
La Se2 La 96.99(4) 3_665 4_765
Ga Se3 La 116.24(5) . 3_665
Ga Se3 La 116.24(5) . .
La Se3 La 101.94(6) 3_665 .
Ga Se3 La 116.24(5) . 2_655
La Se3 La 101.94(6) 3_665 2_655
La Se3 La 101.94(6) . 2_655
Mn Se1 Mn 70.62(3) . 4_774
Mn Se1 La 85.28(4) . 3_675
Mn Se1 La 79.63(4) 4_774 3_675
Mn Se1 La 84.73(4) . .
Mn Se1 La 79.14(4) 4_774 .
La Se1 La 158.52(6) 3_675 .
Mn Se1 La 78.93(9) . 5_565
Mn Se1 La 149.55(9) 4_774 5_565
La Se1 La 98.63(4) 3_675 5_565
La Se1 La 98.04(4) . 5_565
Se3 Ga Se2 112.28(7) . 3_664
Se3 Ga Se2 112.28(7) . 1_554
Se2 Ga Se2 106.52(8) 3_664 1_554
Se3 Ga Se2 112.28(7) . 2_654
Se2 Ga Se2 106.52(8) 3_664 2_654
Se2 Ga Se2 106.52(8) 1_554 2_654

loop_
_geom_bond_atom_site_label_1
_geom_bond_atom_site_label_2
_geom_bond_distance
_geom_bond_site_symmetry_2
La Se2 2.9893(16) .
La Se3 3.0165(15) .
La Se1 3.0448(14) 2_765
La Se1 3.0728(15) .
La Se2 3.0903(16) 2_655
La Se1 3.1554(18) 6_654
La Se2 3.1877(16) 4_764
La Mn 3.7389(19) 4_774
Mn Se1 2.701(3) .
Mn Se1 2.701(3) 3_675
Mn Se1 2.701(3) 2_765
Mn Se1 2.787(3) 4_775
Mn Se1 2.787(3) 5_565
Mn Se1 2.787(3) 6_655
Mn La 3.7389(19) 4_775
Mn La 3.7389(19) 5_565
Mn La 3.7389(19) 6_655
Se2 Ga 2.4077(18) 1_556
Se2 La 3.0903(16) 3_665
Se2 La 3.1877(16) 4_765
Se3 Ga 2.372(4) .
Se3 La 3.0165(15) 3_665
Se3 La 3.0165(15) 2_655
Se1 Mn 2.787(3) 4_774
Se1 La 3.0448(13) 3_675
Se1 La 3.1554(18) 5_565
Ga Se2 2.4077(18) 3_664
Ga Se2 2.4077(18) 1_554
Ga Se2 2.4077(18) 2_654
